data_4329849
loop_
_publ_author_name
'Subramaniam Kuppuswamy'
'Mark W. Bezpalko'
'Tamara M. Powers'
'Mark M. Turnbull'
'Bruce M. Foxman'
'Christine M. Thomas'

_publ_section_title
;
 Utilization of Phosphinoamide Ligands in Homobimetallic Fe and Mn
 Complexes: The Effect of Disparate Coordination Environments on
 Metal-Metal Interactions and Magnetic and Redox Properties
;
_journal_name_full 'Inorganic Chemistry'
_journal_page_first 8225
_journal_page_last 8240
_journal_paper_doi 10.1021/ic300776y
_journal_volume 51
_journal_year 2012
_chemical_formula_moiety 'C49 H83 Cl1 Mn2 N3 O1 P3'
_chemical_formula_sum 'C49 H83 Cl Mn2 N3 O P3'
_chemical_formula_weight 968.45
_space_group_IT_number 14
_symmetry_cell_setting monoclinic
_symmetry_space_group_name_Hall '-P 2ybc'
_symmetry_space_group_name_H-M 'P 1 21/c 1'
_atom_sites_solution_hydrogens difmap
_atom_sites_solution_primary direct
_audit_creation_date 11-06-10
_audit_creation_method CRYSTALS_ver_14.23
_cell_angle_alpha 90
_cell_angle_beta 91.192(2)
_cell_angle_gamma 90
_cell_formula_units_Z 4
_cell_length_a 8.6509(4)
_cell_length_b 26.9140(11)
_cell_length_c 21.7536(9)
_cell_measurement_reflns_used 9909
_cell_measurement_temperature 120
_cell_measurement_theta_max 29
_cell_measurement_theta_min 2
_cell_volume 5063.8(4)
_computing_cell_refinement 'Apex2 (Bruker AXS, 2006)'
_computing_data_collection 'Apex2 (Bruker AXS, 2006)'
_computing_data_reduction 'Apex2 (Bruker AXS, 2006)'
_computing_molecular_graphics 'CAMERON (Watkin et al., 1996)'
_computing_publication_material 'CRYSTALS (Betteridge et al., 2003)'
_computing_structure_refinement 'CRYSTALS (Betteridge et al., 2003)'
_computing_structure_solution 'SIR92 (Altomare et al., 1994)'
_diffrn_ambient_temperature 120
_diffrn_measured_fraction_theta_full 0.996
_diffrn_measured_fraction_theta_max 0.992
_diffrn_measurement_device Area
_diffrn_measurement_device_type 'Bruker Kappa Apex2'
_diffrn_measurement_method '\f & \w scans'
_diffrn_radiation_monochromator graphite
_diffrn_radiation_type 'Mo K\a'
_diffrn_radiation_wavelength 0.71073
_diffrn_reflns_av_R_equivalents 0.053
_diffrn_reflns_limit_h_max 11
_diffrn_reflns_limit_h_min -11
_diffrn_reflns_limit_k_max 35
_diffrn_reflns_limit_k_min -35
_diffrn_reflns_limit_l_max 29
_diffrn_reflns_limit_l_min -29
_diffrn_reflns_number 63014
_diffrn_reflns_theta_full 27.994
_diffrn_reflns_theta_max 28.565
_diffrn_reflns_theta_min 1.780
_diffrn_standards_number 0
_exptl_absorpt_coefficient_mu 0.684
_exptl_absorpt_correction_T_max 0.88
_exptl_absorpt_correction_T_min 0.83
_exptl_absorpt_correction_type multi-scan
_exptl_absorpt_process_details 'SADABS (Siemens, 1996)'
_exptl_crystal_colour orange
_exptl_crystal_density_diffrn 1.270
_exptl_crystal_description 'prism fragment'
_exptl_crystal_F_000 2072
_exptl_crystal_size_max 0.403
_exptl_crystal_size_mid 0.273
_exptl_crystal_size_min 0.190
_refine_diff_density_max 1.16
_refine_diff_density_min -0.58
_refine_ls_extinction_method none
_refine_ls_goodness_of_fit_ref 0.9731
_refine_ls_hydrogen_treatment constr
_refine_ls_matrix_type full
_refine_ls_number_parameters 532
_refine_ls_number_reflns 12814
_refine_ls_number_restraints 0
_refine_ls_R_factor_all 0.0541
_refine_ls_R_factor_gt 0.0336
_refine_ls_shift/su_max 0.0017617
_refine_ls_shift/su_mean 0.0000804
_refine_ls_structure_factor_coef Fsqd
_refine_ls_weighting_details
;
 Method= Modified Sheldrick 
 w=1/[\s^2^(F^2^) + ( 0.03P)^2^ + 3.57P] 
 ,where P=(max(Fo^2^,0) + 2Fc^2^)/3 
;
_refine_ls_weighting_scheme calc
_refine_ls_wR_factor_all 0.0836
_refine_ls_wR_factor_gt 0.0753
_refine_ls_wR_factor_ref 0.0836
_reflns_limit_h_max 11
_reflns_limit_h_min -11
_reflns_limit_k_max 35
_reflns_limit_k_min 0
_reflns_limit_l_max 29
_reflns_limit_l_min 0
_reflns_number_gt 9411
_reflns_number_total 12814
_reflns_threshold_expression I>2.0\s(I)
_oxford_diffrn_Wilson_B_factor 1.21
_oxford_diffrn_Wilson_scale 167.64
_oxford_refine_ls_r_factor_ref 0.0541
_oxford_refine_ls_scale 0.077998(9)
_oxford_reflns_number_all 12814
_oxford_reflns_threshold_expression_ref I>-10.0\s(I)
_oxford_structure_analysis_title 'sk_148_0m in P2(1)/c'
_cod_data_source_file ic300776y_si_002_3.cif
_cod_data_source_block 5
_cod_original_sg_symbol_Hall '-P 2ybc '
_cod_original_sg_symbol_H-M 'P 1 21/c 1 '
_cod_original_formula_sum 'C49 H83 Cl1 Mn2 N3 O1 P3'
_cod_database_code 4329849

loop_
_symmetry_equiv_pos_as_xyz
x,y,z
-x,-y,-z
-x,y+1/2,-z+1/2
x,-y+1/2,z+1/2

loop_
_atom_site_label
_atom_site_type_symbol
_atom_site_fract_x
_atom_site_fract_y
_atom_site_fract_z
_atom_site_U_iso_or_equiv
_atom_site_occupancy
_atom_site_adp_type
_atom_site_refinement_flags_posn
Mn1 Mn 0.30230(3) 0.491461(10) 0.751731(12) 0.0142 1.0000 Uani .
Mn2 Mn 0.25821(3) 0.602141(10) 0.750101(12) 0.0135 1.0000 Uani .
Cl1 Cl 0.50683(5) 0.553778(16) 0.762802(19) 0.0172 1.0000 Uani .
P1 P 0.13757(5) 0.554962(17) 0.84237(2) 0.0133 1.0000 Uani .
P2 P 0.18435(5) 0.557498(17) 0.64654(2) 0.0140 1.0000 Uani .
P3 P 0.24354(6) 0.703682(18) 0.81634(2) 0.0192 1.0000 Uani .
O1 O 0.38850(15) 0.41781(5) 0.75006(6) 0.0226 1.0000 Uani .
N1 N 0.18854(17) 0.49608(5) 0.83276(7) 0.0148 1.0000 Uani .
N2 N 0.21922(17) 0.49841(5) 0.66371(7) 0.0154 1.0000 Uani .
N3 N 0.27050(17) 0.67672(6) 0.74695(7) 0.0170 1.0000 Uani .
C1 C -0.0758(2) 0.56322(7) 0.84371(8) 0.0170 1.0000 Uani .
C2 C -0.1182(2) 0.61785(7) 0.83282(10) 0.0239 1.0000 Uani .
C3 C -0.1614(2) 0.54348(8) 0.89962(9) 0.0254 1.0000 Uani .
C4 C 0.2051(2) 0.58156(7) 0.91700(8) 0.0181 1.0000 Uani .
C5 C 0.1771(2) 0.55019(8) 0.97448(8) 0.0254 1.0000 Uani .
C6 C 0.3748(2) 0.59689(7) 0.91455(9) 0.0221 1.0000 Uani .
C7 C 0.1761(2) 0.45397(6) 0.87244(8) 0.0146 1.0000 Uani .
C8 C 0.3054(2) 0.43843(7) 0.90857(8) 0.0171 1.0000 Uani .
C9 C 0.4583(2) 0.46508(7) 0.90753(9) 0.0222 1.0000 Uani .
C10 C 0.2938(2) 0.39657(7) 0.94574(8) 0.0208 1.0000 Uani .
C11 C 0.1611(2) 0.36775(7) 0.94763(9) 0.0217 1.0000 Uani .
C12 C 0.1531(3) 0.32248(8) 0.98825(10) 0.0339 1.0000 Uani .
C13 C 0.0387(2) 0.38139(7) 0.90926(9) 0.0210 1.0000 Uani .
C14 C 0.0438(2) 0.42336(7) 0.87153(8) 0.0173 1.0000 Uani .
C15 C -0.0923(2) 0.43278(8) 0.82882(9) 0.0234 1.0000 Uani .
C16 C 0.3009(2) 0.57514(7) 0.57848(8) 0.0188 1.0000 Uani .
C17 C 0.2365(2) 0.61852(8) 0.54030(9) 0.0266 1.0000 Uani .
C18 C 0.4649(2) 0.58834(8) 0.60076(9) 0.0237 1.0000 Uani .
C19 C -0.0157(2) 0.56959(7) 0.61837(8) 0.0175 1.0000 Uani .
C20 C -0.1314(2) 0.56784(8) 0.67047(9) 0.0230 1.0000 Uani .
C21 C -0.0691(2) 0.53906(7) 0.56251(9) 0.0229 1.0000 Uani .
C22 C 0.2140(2) 0.45576(7) 0.62409(8) 0.0151 1.0000 Uani .
C23 C 0.0816(2) 0.42543(7) 0.62058(8) 0.0180 1.0000 Uani .
C24 C -0.0572(2) 0.43476(8) 0.65950(9) 0.0237 1.0000 Uani .
C25 C 0.0799(2) 0.38353(7) 0.58283(9) 0.0228 1.0000 Uani .
C26 C 0.2073(3) 0.36874(7) 0.55027(9) 0.0255 1.0000 Uani .
C27 C 0.2029(3) 0.32377(8) 0.50866(10) 0.0402 1.0000 Uani .
C28 C 0.3406(2) 0.39630(7) 0.55822(8) 0.0238 1.0000 Uani .
C29 C 0.3485(2) 0.43919(7) 0.59419(8) 0.0189 1.0000 Uani .
C30 C 0.5026(2) 0.46445(8) 0.60163(10) 0.0278 1.0000 Uani .
C31 C 0.4150(2) 0.74556(8) 0.82951(9) 0.0264 1.0000 Uani .
C32 C 0.5503(3) 0.71283(9) 0.85085(11) 0.0350 1.0000 Uani .
C33 C 0.3944(3) 0.78677(9) 0.87745(11) 0.0399 1.0000 Uani .
C34 C 0.0763(2) 0.74767(7) 0.80825(10) 0.0255 1.0000 Uani .
C35 C 0.0095(3) 0.75785(8) 0.87174(11) 0.0372 1.0000 Uani .
C36 C 0.0947(3) 0.79579(8) 0.77146(11) 0.0324 1.0000 Uani .
C37 C 0.2925(2) 0.70399(6) 0.69112(8) 0.0174 1.0000 Uani .
C38 C 0.4429(2) 0.71349(7) 0.66933(9) 0.0209 1.0000 Uani .
C39 C 0.5850(2) 0.69191(8) 0.70016(10) 0.0273 1.0000 Uani .
C40 C 0.4607(3) 0.74260(7) 0.61713(9) 0.0265 1.0000 Uani .
C41 C 0.3364(3) 0.76195(7) 0.58380(9) 0.0271 1.0000 Uani .
C42 C 0.3589(3) 0.79645(9) 0.53004(10) 0.0411 1.0000 Uani .
C43 C 0.1903(3) 0.74857(7) 0.60214(9) 0.0255 1.0000 Uani .
C44 C 0.1657(2) 0.71926(7) 0.65396(9) 0.0202 1.0000 Uani .
C45 C 0.0008(2) 0.70484(8) 0.66675(9) 0.0244 1.0000 Uani .
C46 C 0.2864(3) 0.37531(8) 0.74621(11) 0.0329 1.0000 Uani .
C47 C 0.3584(3) 0.33757(9) 0.78848(12) 0.0399 1.0000 Uani .
C48 C 0.5296(3) 0.35547(9) 0.80025(12) 0.0397 1.0000 Uani .
C49 C 0.5437(2) 0.39881(8) 0.75688(10) 0.0280 1.0000 Uani .
H11 H -0.1133 0.5444 0.8075 0.0204 1.0000 Uiso R
H23 H -0.0625 0.6312 0.7982 0.0360 1.0000 Uiso R
H22 H -0.0920 0.6377 0.8676 0.0348 1.0000 Uiso R
H21 H -0.2285 0.6206 0.8239 0.0353 1.0000 Uiso R
H31 H -0.2682 0.5422 0.8902 0.0373 1.0000 Uiso R
H32 H -0.1479 0.5656 0.9340 0.0370 1.0000 Uiso R
H33 H -0.1250 0.5109 0.9117 0.0366 1.0000 Uiso R
H41 H 0.1436 0.6115 0.9206 0.0211 1.0000 Uiso R
H53 H 0.2334 0.5194 0.9733 0.0384 1.0000 Uiso R
H52 H 0.0694 0.5431 0.9794 0.0387 1.0000 Uiso R
H51 H 0.2150 0.5683 1.0097 0.0377 1.0000 Uiso R
H63 H 0.4403 0.5686 0.9116 0.0330 1.0000 Uiso R
H62 H 0.3945 0.6185 0.8800 0.0335 1.0000 Uiso R
H61 H 0.4066 0.6146 0.9511 0.0329 1.0000 Uiso R
H91 H 0.5430 0.4425 0.9114 0.0337 1.0000 Uiso R
H92 H 0.4665 0.4871 0.9413 0.0347 1.0000 Uiso R
H93 H 0.4684 0.4839 0.8713 0.0330 1.0000 Uiso R
H101 H 0.3804 0.3878 0.9707 0.0244 1.0000 Uiso R
H123 H 0.1762 0.2930 0.9650 0.0506 1.0000 Uiso R
H122 H 0.2256 0.3254 1.0219 0.0514 1.0000 Uiso R
H121 H 0.0505 0.3187 1.0043 0.0506 1.0000 Uiso R
H131 H -0.0497 0.3618 0.9080 0.0251 1.0000 Uiso R
H153 H -0.0717 0.4584 0.8001 0.0351 1.0000 Uiso R
H152 H -0.1851 0.4424 0.8499 0.0357 1.0000 Uiso R
H151 H -0.1158 0.4037 0.8054 0.0354 1.0000 Uiso R
H161 H 0.3041 0.5453 0.5526 0.0230 1.0000 Uiso R
H173 H 0.1364 0.6104 0.5216 0.0390 1.0000 Uiso R
H172 H 0.2260 0.6479 0.5651 0.0397 1.0000 Uiso R
H171 H 0.3080 0.6272 0.5083 0.0400 1.0000 Uiso R
H181 H 0.5338 0.5889 0.5668 0.0346 1.0000 Uiso R
H182 H 0.4643 0.6212 0.6190 0.0344 1.0000 Uiso R
H183 H 0.5033 0.5649 0.6309 0.0337 1.0000 Uiso R
H191 H -0.0137 0.6041 0.6055 0.0213 1.0000 Uiso R
H203 H -0.1408 0.5348 0.6868 0.0343 1.0000 Uiso R
H202 H -0.1011 0.5898 0.7032 0.0343 1.0000 Uiso R
H201 H -0.2312 0.5776 0.6556 0.0356 1.0000 Uiso R
H213 H -0.0784 0.5042 0.5723 0.0340 1.0000 Uiso R
H212 H 0.0035 0.5421 0.5300 0.0344 1.0000 Uiso R
H211 H -0.1654 0.5509 0.5468 0.0341 1.0000 Uiso R
H241 H -0.0866 0.4048 0.6792 0.0360 1.0000 Uiso R
H242 H -0.0383 0.4597 0.6898 0.0366 1.0000 Uiso R
H243 H -0.1417 0.4451 0.6347 0.0378 1.0000 Uiso R
H251 H -0.0108 0.3651 0.5795 0.0280 1.0000 Uiso R
H273 H 0.0992 0.3140 0.4983 0.0611 1.0000 Uiso R
H272 H 0.2523 0.2963 0.5270 0.0614 1.0000 Uiso R
H271 H 0.2531 0.3307 0.4710 0.0610 1.0000 Uiso R
H281 H 0.4300 0.3859 0.5389 0.0285 1.0000 Uiso R
H303 H 0.5128 0.4910 0.5719 0.0421 1.0000 Uiso R
H302 H 0.5160 0.4790 0.6420 0.0408 1.0000 Uiso R
H301 H 0.5823 0.4403 0.5951 0.0419 1.0000 Uiso R
H311 H 0.4403 0.7609 0.7903 0.0316 1.0000 Uiso R
H321 H 0.6473 0.7309 0.8490 0.0527 1.0000 Uiso R
H322 H 0.5339 0.7015 0.8934 0.0526 1.0000 Uiso R
H323 H 0.5604 0.6833 0.8249 0.0525 1.0000 Uiso R
H333 H 0.3203 0.8121 0.8649 0.0598 1.0000 Uiso R
H332 H 0.3621 0.7735 0.9163 0.0592 1.0000 Uiso R
H331 H 0.4933 0.8033 0.8851 0.0594 1.0000 Uiso R
H341 H -0.0003 0.7270 0.7860 0.0305 1.0000 Uiso R
H353 H -0.0132 0.7265 0.8927 0.0557 1.0000 Uiso R
H352 H 0.0847 0.7762 0.8960 0.0547 1.0000 Uiso R
H351 H -0.0858 0.7777 0.8665 0.0552 1.0000 Uiso R
H361 H -0.0047 0.8114 0.7647 0.0489 1.0000 Uiso R
H362 H 0.1597 0.8192 0.7927 0.0474 1.0000 Uiso R
H363 H 0.1414 0.7900 0.7316 0.0476 1.0000 Uiso R
H393 H 0.5633 0.6609 0.7226 0.0405 1.0000 Uiso R
H392 H 0.6281 0.7147 0.7299 0.0412 1.0000 Uiso R
H391 H 0.6637 0.6852 0.6691 0.0409 1.0000 Uiso R
H401 H 0.5626 0.7489 0.6040 0.0320 1.0000 Uiso R
H423 H 0.4584 0.7903 0.5134 0.0615 1.0000 Uiso R
H422 H 0.3538 0.8304 0.5436 0.0623 1.0000 Uiso R
H421 H 0.2805 0.7906 0.4989 0.0615 1.0000 Uiso R
H431 H 0.1028 0.7595 0.5792 0.0302 1.0000 Uiso R
H453 H -0.0041 0.6770 0.6948 0.0371 1.0000 Uiso R
H452 H -0.0556 0.7330 0.6836 0.0368 1.0000 Uiso R
H451 H -0.0516 0.6959 0.6284 0.0371 1.0000 Uiso R
H461 H 0.1820 0.3857 0.7550 0.0390 1.0000 Uiso R
H462 H 0.2927 0.3520 0.7071 0.0375 1.0000 Uiso R
H471 H 0.2977 0.3385 0.8288 0.0493 1.0000 Uiso R
H472 H 0.3548 0.3039 0.7666 0.0493 1.0000 Uiso R
H481 H 0.5505 0.3664 0.8419 0.0467 1.0000 Uiso R
H482 H 0.6025 0.3295 0.7929 0.0488 1.0000 Uiso R
H491 H 0.6096 0.4254 0.7717 0.0340 1.0000 Uiso R
H492 H 0.5796 0.3875 0.7166 0.0342 1.0000 Uiso R

loop_
_atom_site_aniso_label
_atom_site_aniso_U_11
_atom_site_aniso_U_22
_atom_site_aniso_U_33
_atom_site_aniso_U_23
_atom_site_aniso_U_13
_atom_site_aniso_U_12
Mn1 0.01589(13) 0.01331(13) 0.01338(13) -0.00122(10) 0.00061(9) 0.00064(10)
Mn2 0.01581(13) 0.01117(13) 0.01347(12) 0.00005(10) 0.00112(9) -0.00050(10)
Cl1 0.01403(19) 0.0186(2) 0.0190(2) 0.00003(17) 0.00001(15) -0.00111(16)
P1 0.0149(2) 0.0132(2) 0.0119(2) 0.00063(17) 0.00125(15) 0.00072(17)
P2 0.0148(2) 0.0145(2) 0.0126(2) -0.00106(17) 0.00060(16) 0.00048(17)
P3 0.0261(3) 0.0123(2) 0.0192(2) -0.00052(18) 0.00156(18) -0.00153(19)
O1 0.0166(7) 0.0166(7) 0.0345(8) -0.0024(6) -0.0037(5) 0.0029(5)
N1 0.0168(7) 0.0131(7) 0.0144(7) 0.0017(6) 0.0005(5) 0.0006(6)
N2 0.0172(7) 0.0149(8) 0.0139(7) -0.0017(6) -0.0011(5) 0.0006(6)
N3 0.0210(8) 0.0122(7) 0.0178(7) 0.0004(6) 0.0008(6) -0.0004(6)
C1 0.0155(8) 0.0182(9) 0.0173(8) 0.0000(7) 0.0016(6) 0.0012(7)
C2 0.0217(10) 0.0207(10) 0.0292(11) -0.0009(8) -0.0015(8) 0.0053(8)
C3 0.0190(10) 0.0331(12) 0.0243(10) 0.0025(8) 0.0052(8) 0.0005(8)
C4 0.0223(9) 0.0183(9) 0.0137(8) -0.0026(7) -0.0003(7) 0.0029(7)
C5 0.0263(10) 0.0359(12) 0.0139(9) 0.0009(8) 0.0016(7) 0.0030(9)
C6 0.0257(10) 0.0190(10) 0.0214(10) -0.0021(8) -0.0061(7) -0.0018(8)
C7 0.0179(9) 0.0128(8) 0.0131(8) 0.0001(6) 0.0014(6) 0.0013(7)
C8 0.0202(9) 0.0149(9) 0.0161(8) -0.0011(7) -0.0009(7) 0.0020(7)
C9 0.0176(9) 0.0190(10) 0.0298(10) 0.0016(8) -0.0047(7) 0.0012(7)
C10 0.0261(10) 0.0182(9) 0.0181(9) 0.0023(7) -0.0025(7) 0.0033(8)
C11 0.0308(11) 0.0179(9) 0.0167(9) 0.0027(7) 0.0037(7) 0.0006(8)
C12 0.0453(14) 0.0249(11) 0.0315(12) 0.0138(9) -0.0010(10) -0.0040(10)
C13 0.0223(9) 0.0189(9) 0.0219(9) 0.0010(8) 0.0042(7) -0.0047(8)
C14 0.0185(9) 0.0170(9) 0.0164(9) -0.0005(7) 0.0006(7) 0.0007(7)
C15 0.0200(9) 0.0238(10) 0.0262(10) 0.0010(8) -0.0038(7) -0.0026(8)
C16 0.0206(9) 0.0221(10) 0.0139(8) -0.0001(7) 0.0027(7) 0.0002(7)
C17 0.0310(11) 0.0286(11) 0.0203(10) 0.0062(8) 0.0055(8) 0.0022(9)
C18 0.0214(10) 0.0297(11) 0.0200(9) 0.0023(8) 0.0044(7) -0.0034(8)
C19 0.0186(9) 0.0166(9) 0.0171(9) 0.0000(7) -0.0014(7) 0.0028(7)
C20 0.0183(9) 0.0259(10) 0.0249(10) -0.0025(8) 0.0015(7) 0.0020(8)
C21 0.0269(10) 0.0221(10) 0.0194(9) -0.0006(8) -0.0066(7) 0.0010(8)
C22 0.0200(9) 0.0146(9) 0.0107(8) -0.0003(6) -0.0012(6) 0.0021(7)
C23 0.0236(9) 0.0148(9) 0.0153(9) 0.0026(7) -0.0052(7) 0.0010(7)
C24 0.0211(10) 0.0217(10) 0.0282(10) 0.0041(8) 0.0009(8) -0.0050(8)
C25 0.0328(11) 0.0169(9) 0.0182(9) 0.0029(7) -0.0079(8) -0.0039(8)
C26 0.0475(13) 0.0147(9) 0.0142(9) 0.0010(7) -0.0049(8) 0.0032(9)
C27 0.0734(18) 0.0229(12) 0.0241(11) -0.0083(9) -0.0009(11) 0.0011(11)
C28 0.0360(11) 0.0216(10) 0.0139(9) 0.0018(7) 0.0043(8) 0.0106(9)
C29 0.0233(9) 0.0192(9) 0.0142(8) 0.0013(7) 0.0011(7) 0.0060(8)
C30 0.0196(10) 0.0320(12) 0.0319(11) -0.0028(9) 0.0048(8) 0.0059(9)
C31 0.0341(12) 0.0205(10) 0.0246(10) -0.0007(8) -0.0030(8) -0.0073(9)
C32 0.0313(12) 0.0338(13) 0.0395(13) 0.0026(10) -0.0100(10) -0.0103(10)
C33 0.0562(16) 0.0260(12) 0.0374(13) -0.0089(10) -0.0037(11) -0.0113(11)
C34 0.0315(11) 0.0159(10) 0.0295(11) -0.0025(8) 0.0070(8) 0.0027(8)
C35 0.0484(14) 0.0242(12) 0.0400(13) -0.0056(10) 0.0204(11) 0.0006(10)
C36 0.0444(13) 0.0169(10) 0.0360(12) 0.0014(9) 0.0059(10) 0.0062(9)
C37 0.0231(9) 0.0097(8) 0.0194(9) -0.0023(7) 0.0037(7) -0.0017(7)
C38 0.0239(10) 0.0145(9) 0.0245(10) -0.0044(7) 0.0047(7) -0.0043(7)
C39 0.0197(10) 0.0261(11) 0.0362(12) -0.0021(9) 0.0043(8) -0.0033(8)
C40 0.0324(11) 0.0203(10) 0.0271(10) -0.0037(8) 0.0118(8) -0.0091(8)
C41 0.0454(13) 0.0170(10) 0.0191(10) -0.0001(8) 0.0066(8) -0.0055(9)
C42 0.0660(17) 0.0329(13) 0.0246(11) 0.0078(10) 0.0092(11) -0.0100(12)
C43 0.0370(12) 0.0184(10) 0.0209(10) 0.0009(8) -0.0020(8) 0.0002(9)
C44 0.0261(10) 0.0139(9) 0.0206(9) -0.0007(7) 0.0020(7) -0.0005(7)
C45 0.0234(10) 0.0228(10) 0.0267(10) 0.0023(8) -0.0026(8) 0.0010(8)
C46 0.0294(12) 0.0149(10) 0.0538(15) -0.0028(10) -0.0134(10) -0.0022(8)
C47 0.0464(15) 0.0297(13) 0.0435(14) 0.0031(11) -0.0005(11) 0.0043(11)
C48 0.0460(14) 0.0276(12) 0.0456(14) 0.0081(11) 0.0046(11) 0.0155(11)
C49 0.0186(10) 0.0261(11) 0.0394(12) 0.0037(9) -0.0007(8) 0.0060(8)

loop_
_atom_type_symbol
_atom_type_scat_dispersion_real
_atom_type_scat_dispersion_imag
_atom_type_scat_Cromer_Mann_a1
_atom_type_scat_Cromer_Mann_b1
_atom_type_scat_Cromer_Mann_a2
_atom_type_scat_Cromer_Mann_b2
_atom_type_scat_Cromer_Mann_a3
_atom_type_scat_Cromer_Mann_b3
_atom_type_scat_Cromer_Mann_a4
_atom_type_scat_Cromer_Mann_b4
_atom_type_scat_Cromer_Mann_c
_atom_type_scat_source
C 0.0033 0.0016 2.3100 20.8439 1.0200 10.2075 1.5886 0.5687 0.8650 51.6512 0.2156 'International Tables Vol C 4.2.6.8 and 6.1.1.4'
H 0.0000 0.0000 0.4930 10.5109 0.3229 26.1257 0.1402 3.1424 0.0408 57.7998 0.0030 'International Tables Vol C 4.2.6.8 and 6.1.1.4'
N 0.0061 0.0033 12.2126 0.0057 3.1322 9.8933 2.0125 28.9975 1.1663 0.5826 -11.5290 'International Tables Vol C 4.2.6.8 and 6.1.1.4'
O 0.0106 0.0060 3.0485 13.2771 2.2868 5.7011 1.5463 0.3239 0.8670 32.9089 0.2508 'International Tables Vol C 4.2.6.8 and 6.1.1.4'
P 0.1023 0.0942 6.4345 1.9067 4.1791 27.1570 1.7800 0.5260 1.4908 68.1645 1.1149 'International Tables Vol C 4.2.6.8 and 6.1.1.4'
Cl 0.1484 0.1585 11.4604 0.0104 7.1964 1.1662 6.2556 18.5194 1.6455 47.7784 -9.5574 'International Tables Vol C 4.2.6.8 and 6.1.1.4'
Mn 0.3368 0.7283 11.2819 5.3409 7.3573 0.3432 3.0193 17.8674 2.2441 83.7543 1.0896 'International Tables Vol C 4.2.6.8 and 6.1.1.4'

loop_
_geom_angle_atom_site_label_1
_geom_angle_atom_site_label_2
_geom_angle_atom_site_label_3
_geom_angle
_geom_angle_publ_flag
Mn2 Mn1 Cl1 54.021(13) yes
Mn2 Mn1 P1 51.628(11) yes
Cl1 Mn1 P1 84.084(15) yes
Mn2 Mn1 P2 51.242(11) yes
Cl1 Mn1 P2 84.521(15) yes
P1 Mn1 P2 90.287(14) yes
Mn2 Mn1 O1 166.54(4) yes
Cl1 Mn1 O1 112.90(4) yes
P1 Mn1 O1 135.91(4) yes
P2 Mn1 O1 130.06(4) yes
Mn2 Mn1 N1 83.48(4) yes
Cl1 Mn1 N1 103.54(4) yes
P1 Mn1 N1 31.92(4) yes
P2 Mn1 N1 116.87(4) yes
O1 Mn1 N1 104.36(6) yes
Mn2 Mn1 N2 81.71(4) yes
Cl1 Mn1 N2 105.64(4) yes
P1 Mn1 N2 113.75(4) yes
P2 Mn1 N2 30.48(4) yes
O1 Mn1 N2 100.78(6) yes
N1 Mn1 N2 129.68(6) yes
Mn1 Mn2 Cl1 51.649(12) yes
Mn1 Mn2 P1 63.976(12) yes
Cl1 Mn2 P1 91.053(16) yes
Mn1 Mn2 P2 65.418(13) yes
Cl1 Mn2 P2 92.845(16) yes
P1 Mn2 P2 110.099(17) yes
Mn1 Mn2 P3 151.310(14) yes
Cl1 Mn2 P3 116.598(17) yes
P1 Mn2 P3 92.903(16) yes
P2 Mn2 P3 142.550(17) yes
Mn1 Mn2 N3 169.57(4) yes
Cl1 Mn2 N3 118.22(5) yes
P1 Mn2 N3 122.27(4) yes
P2 Mn2 N3 116.13(5) yes
P3 Mn2 N3 30.34(4) yes
Mn2 Cl1 Mn1 74.329(15) yes
Mn2 P1 Mn1 64.396(13) yes
Mn2 P1 N1 104.84(5) yes
Mn2 P1 C1 111.51(6) yes
Mn1 P1 C1 124.40(6) yes
N1 P1 C1 112.49(8) yes
Mn2 P1 C4 111.16(6) yes
Mn1 P1 C4 130.58(6) yes
N1 P1 C4 113.49(8) yes
C1 P1 C4 103.55(8) yes
Mn2 P2 Mn1 63.340(12) yes
Mn2 P2 N2 101.88(5) yes
Mn2 P2 C16 116.01(6) yes
Mn1 P2 C16 124.30(6) yes
N2 P2 C16 108.85(8) yes
Mn2 P2 C19 114.40(6) yes
Mn1 P2 C19 130.16(6) yes
N2 P2 C19 114.01(8) yes
C16 P2 C19 102.05(8) yes
Mn2 P3 C31 124.11(7) yes
N3 P3 C31 105.64(9) yes
Mn2 P3 C34 123.59(7) yes
N3 P3 C34 107.87(9) yes
C31 P3 C34 103.92(9) yes
Mn1 O1 C46 121.75(12) yes
Mn1 O1 C49 131.11(12) yes
C46 O1 C49 106.96(15) yes
Mn1 N1 P1 107.53(7) yes
Mn1 N1 C7 121.13(11) yes
P1 N1 C7 131.10(12) yes
Mn1 N2 P2 110.97(8) yes
Mn1 N2 C22 119.76(11) yes
P2 N2 C22 128.88(12) yes
Mn2 N3 P3 112.85(8) yes
Mn2 N3 C37 123.18(11) yes
P3 N3 C37 123.90(12) yes
P1 C1 C2 110.27(13) yes
P1 C1 C3 117.84(13) yes
C2 C1 C3 109.74(15) yes
P1 C1 H11 103.6 no
C2 C1 H11 107.3 no
C3 C1 H11 107.4 no
C1 C2 H23 110.8 no
C1 C2 H22 111.4 no
H23 C2 H22 107.2 no
C1 C2 H21 109.6 no
H23 C2 H21 108.4 no
H22 C2 H21 109.3 no
C1 C3 H31 109.1 no
C1 C3 H32 110.5 no
H31 C3 H32 107.1 no
C1 C3 H33 111.8 no
H31 C3 H33 109.7 no
H32 C3 H33 108.5 no
P1 C4 C5 116.68(14) yes
P1 C4 C6 111.03(12) yes
C5 C4 C6 110.22(15) yes
P1 C4 H41 103.2 no
C5 C4 H41 107.2 no
C6 C4 H41 107.9 no
C4 C5 H53 111.3 no
C4 C5 H52 111.8 no
H53 C5 H52 109.0 no
C4 C5 H51 108.3 no
H53 C5 H51 107.2 no
H52 C5 H51 109.2 no
C4 C6 H63 111.1 no
C4 C6 H62 112.0 no
H63 C6 H62 108.3 no
C4 C6 H61 111.3 no
H63 C6 H61 106.9 no
H62 C6 H61 107.0 no
N1 C7 C8 120.01(15) yes
N1 C7 C14 121.73(16) yes
C8 C7 C14 117.81(16) yes
C7 C8 C9 122.34(16) yes
C7 C8 C10 119.69(17) yes
C9 C8 C10 117.96(16) yes
C8 C9 H91 111.6 no
C8 C9 H92 109.9 no
H91 C9 H92 106.6 no
C8 C9 H93 111.4 no
H91 C9 H93 109.4 no
H92 C9 H93 107.8 no
C8 C10 C11 122.69(18) yes
C8 C10 H101 118.0 no
C11 C10 H101 119.3 no
C10 C11 C12 121.16(18) yes
C10 C11 C13 117.19(17) yes
C12 C11 C13 121.62(19) yes
C11 C12 H123 110.2 no
C11 C12 H122 110.2 no
H123 C12 H122 109.2 no
C11 C12 H121 110.6 no
H123 C12 H121 107.7 no
H122 C12 H121 108.9 no
C11 C13 C14 122.36(18) yes
C11 C13 H131 119.2 no
C14 C13 H131 118.5 no
C7 C14 C13 119.99(17) yes
C7 C14 C15 122.28(16) yes
C13 C14 C15 117.67(17) yes
C14 C15 H153 111.9 no
C14 C15 H152 113.5 no
H153 C15 H152 106.6 no
C14 C15 H151 110.3 no
H153 C15 H151 106.5 no
H152 C15 H151 107.6 no
P2 C16 C17 115.30(13) yes
P2 C16 C18 108.63(12) yes
C17 C16 C18 108.59(16) yes
P2 C16 H161 105.6 no
C17 C16 H161 109.0 no
C18 C16 H161 109.5 no
C16 C17 H173 111.5 no
C16 C17 H172 111.2 no
H173 C17 H172 108.9 no
C16 C17 H171 110.0 no
H173 C17 H171 109.2 no
H172 C17 H171 105.9 no
C16 C18 H181 110.3 no
C16 C18 H182 109.2 no
H181 C18 H182 108.1 no
C16 C18 H183 111.6 no
H181 C18 H183 108.8 no
H182 C18 H183 108.8 no
P2 C19 C20 111.77(13) yes
P2 C19 C21 115.62(13) yes
C20 C19 C21 112.40(16) yes
P2 C19 H191 104.0 no
C20 C19 H191 105.0 no
C21 C19 H191 107.0 no
C19 C20 H203 111.4 no
C19 C20 H202 111.0 no
H203 C20 H202 108.7 no
C19 C20 H201 110.0 no
H203 C20 H201 107.3 no
H202 C20 H201 108.3 no
C19 C21 H213 111.8 no
C19 C21 H212 110.4 no
H213 C21 H212 107.7 no
C19 C21 H211 110.7 no
H213 C21 H211 109.2 no
H212 C21 H211 106.9 no
N2 C22 C23 120.78(16) yes
N2 C22 C29 120.77(16) yes
C23 C22 C29 117.88(16) yes
C22 C23 C24 122.06(16) yes
C22 C23 C25 119.98(18) yes
C24 C23 C25 117.85(17) yes
C23 C24 H241 109.7 no
C23 C24 H242 112.3 no
H241 C24 H242 109.1 no
C23 C24 H243 110.2 no
H241 C24 H243 107.3 no
H242 C24 H243 108.0 no
C23 C25 C26 122.41(19) yes
C23 C25 H251 118.4 no
C26 C25 H251 119.2 no
C25 C26 C27 121.8(2) yes
C25 C26 C28 117.05(18) yes
C27 C26 C28 121.1(2) yes
C26 C27 H273 112.0 no
C26 C27 H272 111.8 no
H273 C27 H272 107.4 no
C26 C27 H271 110.6 no
H273 C27 H271 107.0 no
H272 C27 H271 107.9 no
C26 C28 C29 123.11(19) yes
C26 C28 H281 118.8 no
C29 C28 H281 118.1 no
C22 C29 C28 119.14(18) yes
C22 C29 C30 122.91(17) yes
C28 C29 C30 117.89(17) yes
C29 C30 H303 110.8 no
C29 C30 H302 111.7 no
H303 C30 H302 107.4 no
C29 C30 H301 108.4 no
H303 C30 H301 109.0 no
H302 C30 H301 109.6 no
P3 C31 C32 107.30(14) yes
P3 C31 C33 115.74(16) yes
C32 C31 C33 107.99(18) yes
P3 C31 H311 108.1 no
C32 C31 H311 109.0 no
C33 C31 H311 108.6 no
C31 C32 H321 110.8 no
C31 C32 H322 109.7 no
H321 C32 H322 109.6 no
C31 C32 H323 111.6 no
H321 C32 H323 107.1 no
H322 C32 H323 107.9 no
C31 C33 H333 113.7 no
C31 C33 H332 111.6 no
H333 C33 H332 107.7 no
C31 C33 H331 109.3 no
H333 C33 H331 107.4 no
H332 C33 H331 106.7 no
P3 C34 C35 109.45(15) yes
P3 C34 C36 119.60(15) yes
C35 C34 C36 111.41(17) yes
P3 C34 H341 101.5 no
C35 C34 H341 106.4 no
C36 C34 H341 107.3 no
C34 C35 H353 110.3 no
C34 C35 H352 108.8 no
H353 C35 H352 109.1 no
C34 C35 H351 108.8 no
H353 C35 H351 110.2 no
H352 C35 H351 109.7 no
C34 C36 H361 110.2 no
C34 C36 H362 111.8 no
H361 C36 H362 107.4 no
C34 C36 H363 112.3 no
H361 C36 H363 108.5 no
H362 C36 H363 106.5 no
N3 C37 C38 120.94(17) yes
N3 C37 C44 121.25(16) yes
C38 C37 C44 117.67(17) yes
C37 C38 C39 121.91(17) yes
C37 C38 C40 119.50(19) yes
C39 C38 C40 118.57(18) yes
C38 C39 H393 112.7 no
C38 C39 H392 110.8 no
H393 C39 H392 106.4 no
C38 C39 H391 109.5 no
H393 C39 H391 109.1 no
H392 C39 H391 108.3 no
C38 C40 C41 122.77(19) yes
C38 C40 H401 117.8 no
C41 C40 H401 119.4 no
C40 C41 C42 121.7(2) yes
C40 C41 C43 117.09(18) yes
C42 C41 C43 121.2(2) yes
C41 C42 H423 108.5 no
C41 C42 H422 109.8 no
H423 C42 H422 109.2 no
C41 C42 H421 110.2 no
H423 C42 H421 109.5 no
H422 C42 H421 109.6 no
C41 C43 C44 122.4(2) yes
C41 C43 H431 119.6 no
C44 C43 H431 117.9 no
C37 C44 C43 119.85(18) yes
C37 C44 C45 123.10(17) yes
C43 C44 C45 117.05(18) yes
C44 C45 H453 111.7 no
C44 C45 H452 110.5 no
H453 C45 H452 109.6 no
C44 C45 H451 109.4 no
H453 C45 H451 109.0 no
H452 C45 H451 106.6 no
O1 C46 C47 104.79(17) yes
O1 C46 H461 109.3 no
C47 C46 H461 117.0 no
O1 C46 H462 118.3 no
C47 C46 H462 93.6 no
H461 C46 H462 113.2 no
C46 C47 C48 105.69(19) yes
C46 C47 H471 107.0 no
C48 C47 H471 110.4 no
C46 C47 H472 107.9 no
C48 C47 H472 111.5 no
H471 C47 H472 113.9 no
C47 C48 C49 102.91(18) yes
C47 C48 H481 113.8 no
C49 C48 H481 109.6 no
C47 C48 H482 111.8 no
C49 C48 H482 113.5 no
H481 C48 H482 105.5 no
C48 C49 O1 104.56(17) yes
C48 C49 H491 114.8 no
O1 C49 H491 108.2 no
C48 C49 H492 110.5 no
O1 C49 H492 109.2 no
H491 C49 H492 109.4 no

loop_
_geom_bond_atom_site_label_1
_geom_bond_atom_site_label_2
_geom_bond_distance
_geom_bond_publ_flag
Mn1 Mn2 3.0033(4) yes
Mn1 Cl1 2.4462(5) yes
Mn1 P1 2.9926(5) yes
Mn1 P2 3.0560(5) yes
Mn1 O1 2.1184(13) yes
Mn1 N1 2.0404(14) yes
Mn1 N2 2.0397(15) yes
Mn2 Cl1 2.5242(5) yes
Mn2 P1 2.6110(5) yes
Mn2 P2 2.6205(5) yes
Mn2 P3 3.0933(6) yes
Mn2 N3 2.0114(15) yes
P1 N1 1.6594(15) yes
P1 C1 1.8603(18) yes
P1 C4 1.8573(18) yes
P2 N2 1.6598(15) yes
P2 C16 1.8698(18) yes
P2 C19 1.8527(18) yes
P3 N3 1.6954(16) yes
P3 C31 1.880(2) yes
P3 C34 1.875(2) yes
O1 C46 1.446(2) yes
O1 C49 1.442(2) yes
N1 C7 1.430(2) yes
N2 C22 1.436(2) yes
N3 C37 1.435(2) yes
C1 C2 1.532(3) yes
C1 C3 1.532(3) yes
C1 H11 0.985 no
C2 H23 0.972 no
C2 H22 0.951 no
C2 H21 0.973 no
C3 H31 0.943 no
C3 H32 0.961 no
C3 H33 0.966 no
C4 C5 1.532(3) yes
C4 C6 1.527(3) yes
C4 H41 0.971 no
C5 H53 0.961 no
C5 H52 0.959 no
C5 H51 0.960 no
C6 H63 0.951 no
C6 H62 0.968 no
C6 H61 0.962 no
C7 C8 1.417(2) yes
C7 C14 1.410(3) yes
C8 C9 1.505(3) yes
C8 C10 1.392(3) yes
C9 H91 0.954 no
C9 H92 0.946 no
C9 H93 0.942 no
C10 C11 1.387(3) yes
C10 H101 0.946 no
C11 C12 1.507(3) yes
C11 C13 1.384(3) yes
C12 H123 0.964 no
C12 H122 0.958 no
C12 H121 0.966 no
C13 C14 1.398(3) yes
C13 H131 0.928 no
C14 C15 1.506(3) yes
C15 H153 0.949 no
C15 H152 0.968 no
C15 H151 0.954 no
C16 C17 1.531(3) yes
C16 C18 1.531(3) yes
C16 H161 0.981 no
C17 H173 0.974 no
C17 H172 0.963 no
C17 H171 0.969 no
C18 H181 0.959 no
C18 H182 0.970 no
C18 H183 0.964 no
C19 C20 1.528(3) yes
C19 C21 1.530(3) yes
C19 H191 0.971 no
C20 H203 0.961 no
C20 H202 0.958 no
C20 H201 0.954 no
C21 H213 0.967 no
C21 H212 0.958 no
C21 H211 0.949 no
C22 C23 1.407(3) yes
C22 C29 1.417(2) yes
C23 C24 1.505(3) yes
C23 C25 1.395(3) yes
C24 H241 0.950 no
C24 H242 0.953 no
C24 H243 0.942 no
C25 C26 1.381(3) yes
C25 H251 0.930 no
C26 C27 1.511(3) yes
C26 C28 1.379(3) yes
C27 H273 0.957 no
C27 H272 0.940 no
C27 H271 0.953 no
C28 C29 1.395(3) yes
C28 H281 0.931 no
C29 C30 1.502(3) yes
C30 H303 0.969 no
C30 H302 0.967 no
C30 H301 0.961 no
C31 C32 1.530(3) yes
C31 C33 1.535(3) yes
C31 H311 0.978 no
C32 H321 0.972 no
C32 H322 0.987 no
C32 H323 0.981 no
C33 H333 0.971 no
C33 H332 0.965 no
C33 H331 0.975 no
C34 C35 1.533(3) yes
C34 C36 1.533(3) yes
C34 H341 0.985 no
C35 H353 0.981 no
C35 H352 0.966 no
C35 H351 0.987 no
C36 H361 0.966 no
C36 H362 0.958 no
C36 H363 0.976 no
C37 C38 1.417(3) yes
C37 C44 1.410(3) yes
C38 C39 1.505(3) yes
C38 C40 1.391(3) yes
C39 H393 0.988 no
C39 H392 0.961 no
C39 H391 0.986 no
C40 C41 1.386(3) yes
C40 H401 0.948 no
C41 C42 1.509(3) yes
C41 C43 1.381(3) yes
C42 H423 0.955 no
C42 H422 0.963 no
C42 H421 0.962 no
C43 C44 1.396(3) yes
C43 H431 0.945 no
C44 C45 1.510(3) yes
C45 H453 0.968 no
C45 H452 0.978 no
C45 H451 0.971 no
C46 C47 1.497(3) yes
C46 H461 0.969 no
C46 H462 1.060 no
C47 C48 1.573(4) yes
C47 H471 1.031 no
C47 H472 1.024 no
C48 C49 1.507(3) yes
C48 H481 0.966 no
C48 H482 0.956 no
C49 H491 0.966 no
C49 H492 0.983 no

loop_
_geom_hbond_atom_site_label_D
_geom_hbond_atom_site_label_H
_geom_hbond_atom_site_label_A
_geom_hbond_angle_DHA
_geom_hbond_distance_DH
_geom_hbond_distance_HA
_geom_hbond_distance_DA
_geom_hbond_publ_flag
C36 H363 C44 138.21(6) 0.976 2.558 3.349(3) yes
